data_1560062
loop_
_publ_author_name
'Rajkumar, Madhu'
'Desiraju, Gautam R.'

_publ_section_title
;
 Quaternary and quinary molecular solids based on structural inequivalence
 and combinatorial approaches: 2-nitroresorcinol and
 4,6-dichlororesorcinol
;
_journal_issue 2
_journal_name_full IUCrJ
_journal_page_first 178
_journal_page_last 185
_journal_paper_doi 10.1107/S2052252520016589
_journal_volume 8
_journal_year 2021
_chemical_formula_sum 'C40 H40 N6 O8 S2'
_chemical_formula_weight 796.90
_space_group_crystal_system triclinic
_space_group_IT_number 2
_space_group_name_Hall '-P 1'
_space_group_name_H-M_alt 'P -1'
_atom_sites_solution_hydrogens mixed
_audit_creation_method SHELXL-2018/3
_cell_angle_alpha 97.784(7)
_cell_angle_beta 93.611(7)
_cell_angle_gamma 90.872(6)
_cell_formula_units_Z 1
_cell_length_a 7.489(3)
_cell_length_b 9.107(3)
_cell_length_c 14.187(5)
_cell_measurement_reflns_used 5609
_cell_measurement_temperature 150(2)
_cell_measurement_theta_max 27.6
_cell_measurement_theta_min 3.0
_cell_volume 956.5(6)
_computing_structure_refinement 'SHELXL-2018/3 (Sheldrick, 2018)'
_diffrn_ambient_temperature 150(2)
_diffrn_measured_fraction_theta_full 0.984
_diffrn_measured_fraction_theta_max 0.975
_diffrn_measurement_device_type 'Rigaku Mercury375R (2x2 bin mode)'
_diffrn_measurement_method 'profile data from \w-scans'
_diffrn_radiation_type MoK\a
_diffrn_radiation_wavelength 0.71073
_diffrn_reflns_av_R_equivalents 0.0861
_diffrn_reflns_av_unetI/netI 0.1187
_diffrn_reflns_Laue_measured_fraction_full 0.984
_diffrn_reflns_Laue_measured_fraction_max 0.975
_diffrn_reflns_limit_h_max 9
_diffrn_reflns_limit_h_min -9
_diffrn_reflns_limit_k_max 11
_diffrn_reflns_limit_k_min -11
_diffrn_reflns_limit_l_max 18
_diffrn_reflns_limit_l_min -18
_diffrn_reflns_number 8562
_diffrn_reflns_point_group_measured_fraction_full 0.984
_diffrn_reflns_point_group_measured_fraction_max 0.975
_diffrn_reflns_theta_full 25.242
_diffrn_reflns_theta_max 27.481
_diffrn_reflns_theta_min 3.004
_diffrn_source 'Sealed Tube'
_exptl_absorpt_coefficient_mu 0.201
_exptl_absorpt_correction_T_max 1.000
_exptl_absorpt_correction_T_min 0.613
_exptl_absorpt_correction_type multi-scan
_exptl_absorpt_process_details 'Jacobson, R. (1998) Private communication'
_exptl_crystal_colour Yellow
_exptl_crystal_density_diffrn 1.383
_exptl_crystal_description Block
_exptl_crystal_F_000 418
_exptl_crystal_size_max 0.200
_exptl_crystal_size_mid 0.200
_exptl_crystal_size_min 0.200
_refine_diff_density_max 0.338
_refine_diff_density_min -0.656
_refine_diff_density_rms 0.080
_refine_ls_extinction_method none
_refine_ls_goodness_of_fit_ref 1.080
_refine_ls_hydrogen_treatment constr
_refine_ls_matrix_type full
_refine_ls_number_parameters 255
_refine_ls_number_reflns 4278
_refine_ls_number_restraints 0
_refine_ls_restrained_S_all 1.080
_refine_ls_R_factor_all 0.1682
_refine_ls_R_factor_gt 0.0890
_refine_ls_shift/su_max 0.000
_refine_ls_shift/su_mean 0.000
_refine_ls_structure_factor_coef Fsqd
_refine_ls_weighting_details 'w=1/[\s^2^(Fo^2^)+(0.1067P)^2^+0.7121P] where P=(Fo^2^+2Fc^2^)/3'
_refine_ls_weighting_scheme calc
_refine_ls_wR_factor_gt 0.2229
_refine_ls_wR_factor_ref 0.2651
_reflns_Friedel_coverage 0.000
_reflns_number_gt 2146
_reflns_number_total 4278
_reflns_threshold_expression 'I > 2\s(I)'
_cod_data_source_file yc5029.cif
_cod_data_source_block 22NRES-TMP-22TBP-DPE-I
_cod_depositor_comments
;
The following automatic conversions were performed:

data item '_exptl_absorpt_correction_type' value 'Multi-scan' was
changed to 'multi-scan' in accordance with the
/home/data/users/saulius/crontab/automatic-downloads/rss-feeds/IUCr/lib/dictionaries/cif_core.dic
dictionary named 'cif_core.dic' version 2.4.2 last updated on
2011-04-26.

Automatic conversion script
Id: cif_fix_values 7556 2019-12-06 15:28:31Z antanas 

 Adding full bibliography for 1560041--1560072.cif.
;
_cod_database_code 1560062
_shelx_shelxl_version_number 2018/3
_shelx_space_group_comment
;
The symmetry employed for this shelxl refinement is uniquely defined
by the following loop, which should always be used as a source of
symmetry information in preference to the above space-group names.
They are only intended as comments.
;
_shelx_estimated_absorpt_t_min 0.961
_shelx_estimated_absorpt_t_max 0.961

loop_
_space_group_symop_operation_xyz
'x, y, z'
'-x, -y, -z'

loop_
_atom_site_label
_atom_site_type_symbol
_atom_site_fract_x
_atom_site_fract_y
_atom_site_fract_z
_atom_site_U_iso_or_equiv
_atom_site_adp_type
_atom_site_occupancy
_atom_site_site_symmetry_order
_atom_site_calc_flag
_atom_site_refinement_flags_posn
_atom_site_refinement_flags_adp
_atom_site_refinement_flags_occupancy
_atom_site_disorder_assembly
_atom_site_disorder_group
N2 N -0.0381(5) 0.2106(4) 0.4129(3) 0.0372(9) Uani 1 1 d . . . . .
C1 C -0.0119(6) 0.0695(5) 0.3811(4) 0.0413(12) Uani 1 1 d . . . . .
H1A H -0.108574 0.013409 0.350304 0.050 Uiso 1 1 calc R U . . .
C2 C 0.1056(6) 0.2882(5) 0.4571(3) 0.0407(12) Uani 1 1 d . . . . .
H2A H 0.090992 0.387175 0.481222 0.049 Uiso 1 1 calc R U . . .
C3 C 0.1517(6) -0.0004(5) 0.3908(3) 0.0382(11) Uani 1 1 d . . . . .
H3 H 0.162050 -0.100204 0.367608 0.046 Uiso 1 1 calc R U . . .
C4 C 0.2730(6) 0.2290(5) 0.4686(3) 0.0380(11) Uani 1 1 d . . . . .
H4 H 0.368235 0.287968 0.498460 0.046 Uiso 1 1 calc R U . . .
C5 C 0.2980(6) 0.0812(5) 0.4354(3) 0.0299(10) Uani 1 1 d . . . . .
C6 C 0.4790(6) 0.0139(6) 0.4484(3) 0.0377(11) Uani 1 1 d . . . . .
H6A H 0.570212 0.080050 0.430787 0.045 Uiso 1 1 calc R U . . .
H6B H 0.482314 -0.079128 0.406300 0.045 Uiso 1 1 calc R U . . .
O1 O 0.6673(4) 0.3733(3) 0.3799(2) 0.0378(8) Uani 1 1 d . . . . .
H1 H 0.757434 0.325799 0.388906 0.057 Uiso 1 1 d R U . . .
O2 O 0.4421(4) 0.7509(3) 0.2137(2) 0.0397(8) Uani 1 1 d . . . . .
H2 H 0.466938 0.800814 0.172104 0.060 Uiso 1 1 d R U . . .
O3 O 0.2909(4) 0.4448(4) 0.2642(3) 0.0568(11) Uani 1 1 d . . . . .
O4 O 0.3285(5) 0.5975(4) 0.3924(2) 0.0547(10) Uani 1 1 d . . . . .
N3 N 0.3833(5) 0.5318(4) 0.3206(3) 0.0306(9) Uani 1 1 d . . . . .
C7 C 0.7054(6) 0.4825(5) 0.3294(3) 0.0283(10) Uani 1 1 d . . . . .
C8 C 0.5662(5) 0.5663(4) 0.2967(3) 0.0267(9) Uani 1 1 d . . . . .
C9 C 0.5917(6) 0.6803(5) 0.2428(3) 0.0305(10) Uani 1 1 d . . . . .
C10 C 0.7633(6) 0.7174(5) 0.2232(3) 0.0366(11) Uani 1 1 d . . . . .
H10 H 0.784185 0.795052 0.188696 0.044 Uiso 1 1 calc R U . . .
C11 C 0.9048(6) 0.6365(5) 0.2562(3) 0.0338(10) Uani 1 1 d . . . . .
H11 H 1.020866 0.662221 0.243788 0.041 Uiso 1 1 calc R U . . .
C12 C 0.8789(6) 0.5202(5) 0.3062(3) 0.0331(10) Uani 1 1 d . . . . .
H12 H 0.975993 0.466075 0.324857 0.040 Uiso 1 1 calc R U . . .
S1 S 0.0354(2) 0.81487(17) -0.11311(11) 0.0627(5) Uani 1 1 d . . . . .
C17 C 0.1035(8) 0.6659(6) -0.0610(5) 0.0626(16) Uani 1 1 d . . . . .
H17 H 0.127089 0.574163 -0.094770 0.075 Uiso 1 1 calc R U . . .
C18 C 0.1191(8) 0.6954(6) 0.0333(4) 0.0563(15) Uani 1 1 d . . . . .
H18 H 0.154012 0.625008 0.072094 0.068 Uiso 1 1 calc R U . . .
C19 C 0.0784(6) 0.8431(5) 0.0707(4) 0.0421(12) Uani 1 1 d . . . . .
H19 H 0.084706 0.880748 0.135117 0.051 Uiso 1 1 calc R U . . .
C20 C 0.0275(7) 0.9234(6) -0.0033(4) 0.0462(13) Uani 1 1 d . . . . .
N1 N 0.5146(5) 0.9158(4) 0.0728(3) 0.0315(8) Uani 1 1 d . . . . .
C13 C 0.4688(8) 1.1244(6) 0.1933(3) 0.0525(14) Uani 1 1 d . . . . .
H13A H 0.489034 1.047811 0.232812 0.079 Uiso 1 1 calc R U . . .
H13B H 0.351578 1.163210 0.201886 0.079 Uiso 1 1 calc R U . . .
H13C H 0.557029 1.202456 0.210801 0.079 Uiso 1 1 calc R U . . .
C14 C 0.4823(6) 1.0612(5) 0.0907(3) 0.0340(10) Uani 1 1 d . . . . .
C15 C 0.5335(6) 0.8531(5) -0.0165(3) 0.0328(10) Uani 1 1 d . . . . .
C16 C 0.5771(7) 0.6920(5) -0.0320(4) 0.0463(13) Uani 1 1 d . . . . .
H16A H 0.561294 0.649638 0.025437 0.069 Uiso 1 1 calc R U . . .
H16B H 0.698981 0.681399 -0.048533 0.069 Uiso 1 1 calc R U . . .
H16C H 0.498834 0.641632 -0.082739 0.069 Uiso 1 1 calc R U . . .

loop_
_atom_site_aniso_label
_atom_site_aniso_U_11
_atom_site_aniso_U_22
_atom_site_aniso_U_33
_atom_site_aniso_U_23
_atom_site_aniso_U_13
_atom_site_aniso_U_12
N2 0.028(2) 0.042(2) 0.043(2) 0.0099(18) -0.0003(18) 0.0133(18)
C1 0.029(3) 0.041(3) 0.054(3) 0.012(2) -0.002(2) 0.007(2)
C2 0.043(3) 0.038(3) 0.040(3) 0.003(2) -0.006(2) 0.019(2)
C3 0.037(3) 0.032(2) 0.045(3) 0.005(2) -0.004(2) 0.011(2)
C4 0.034(3) 0.038(3) 0.040(3) 0.003(2) -0.012(2) 0.011(2)
C5 0.026(2) 0.035(2) 0.030(2) 0.0060(19) 0.0023(19) 0.0110(19)
C6 0.029(2) 0.048(3) 0.038(3) 0.010(2) 0.003(2) 0.014(2)
O1 0.0231(16) 0.0437(18) 0.052(2) 0.0230(16) 0.0034(15) 0.0118(14)
O2 0.0355(18) 0.0449(19) 0.0450(19) 0.0240(15) 0.0092(15) 0.0182(15)
O3 0.0261(18) 0.059(2) 0.077(3) -0.021(2) 0.0009(18) 0.0020(17)
O4 0.038(2) 0.082(3) 0.041(2) -0.0069(19) 0.0145(17) -0.0013(19)
N3 0.026(2) 0.033(2) 0.035(2) 0.0111(17) -0.0006(17) 0.0136(16)
C7 0.026(2) 0.033(2) 0.026(2) 0.0073(18) 0.0016(18) 0.0103(19)
C8 0.020(2) 0.032(2) 0.028(2) 0.0055(18) 0.0028(18) 0.0066(18)
C9 0.028(2) 0.029(2) 0.036(2) 0.0099(19) 0.002(2) 0.0105(18)
C10 0.035(3) 0.035(2) 0.042(3) 0.013(2) 0.009(2) 0.006(2)
C11 0.017(2) 0.046(3) 0.040(3) 0.009(2) 0.0026(19) 0.0010(19)
C12 0.019(2) 0.046(3) 0.036(2) 0.012(2) -0.0009(19) 0.0089(19)
S1 0.0683(11) 0.0606(10) 0.0572(9) -0.0007(7) 0.0083(8) -0.0017(8)
C17 0.059(4) 0.048(3) 0.078(4) -0.003(3) 0.011(3) -0.006(3)
C18 0.055(4) 0.052(3) 0.062(4) 0.005(3) 0.011(3) -0.012(3)
C19 0.034(3) 0.041(3) 0.054(3) 0.013(2) 0.010(2) -0.008(2)
C20 0.036(3) 0.056(3) 0.046(3) 0.004(3) 0.012(2) -0.015(3)
N1 0.030(2) 0.0296(19) 0.037(2) 0.0079(16) 0.0045(17) 0.0074(16)
C13 0.075(4) 0.043(3) 0.040(3) 0.005(2) 0.009(3) 0.015(3)
C14 0.034(3) 0.032(2) 0.037(2) 0.0063(19) 0.002(2) 0.008(2)
C15 0.035(3) 0.028(2) 0.038(2) 0.0102(19) 0.005(2) 0.009(2)
C16 0.055(3) 0.030(2) 0.056(3) 0.006(2) 0.010(3) 0.007(2)

loop_
_atom_type_symbol
_atom_type_description
_atom_type_scat_dispersion_real
_atom_type_scat_dispersion_imag
_atom_type_scat_source
C C 0.0033 0.0016 'International Tables Vol C Tables 4.2.6.8 and 6.1.1.4'
H H 0.0000 0.0000 'International Tables Vol C Tables 4.2.6.8 and 6.1.1.4'
N N 0.0061 0.0033 'International Tables Vol C Tables 4.2.6.8 and 6.1.1.4'
O O 0.0106 0.0060 'International Tables Vol C Tables 4.2.6.8 and 6.1.1.4'
S S 0.1246 0.1234 'International Tables Vol C Tables 4.2.6.8 and 6.1.1.4'

loop_
_geom_angle_atom_site_label_1
_geom_angle_atom_site_label_2
_geom_angle_atom_site_label_3
_geom_angle
_geom_angle_site_symmetry_1
_geom_angle_site_symmetry_3
_geom_angle_publ_flag
C1 N2 C2 116.1(4) . . ?
N2 C1 C3 124.2(4) . . ?
N2 C1 H1A 117.9 . . ?
C3 C1 H1A 117.9 . . ?
N2 C2 C4 123.7(4) . . ?
N2 C2 H2A 118.2 . . ?
C4 C2 H2A 118.2 . . ?
C5 C3 C1 119.0(4) . . ?
C5 C3 H3 120.5 . . ?
C1 C3 H3 120.5 . . ?
C2 C4 C5 119.5(4) . . ?
C2 C4 H4 120.2 . . ?
C5 C4 H4 120.2 . . ?
C3 C5 C4 117.5(4) . . ?
C3 C5 C6 122.1(4) . . ?
C4 C5 C6 120.3(4) . . ?
C5 C6 C6 111.8(5) . 2_656 ?
C5 C6 H6A 109.3 . . ?
C6 C6 H6A 109.3 2_656 . ?
C5 C6 H6B 109.3 . . ?
C6 C6 H6B 109.3 2_656 . ?
H6A C6 H6B 107.9 . . ?
C7 O1 H1 109.6 . . ?
C9 O2 H2 109.4 . . ?
O4 N3 O3 123.1(4) . . ?
O4 N3 C8 118.3(4) . . ?
O3 N3 C8 118.4(4) . . ?
O1 C7 C8 118.9(4) . . ?
O1 C7 C12 124.5(4) . . ?
C8 C7 C12 116.5(4) . . ?
C9 C8 C7 123.3(4) . . ?
C9 C8 N3 118.5(4) . . ?
C7 C8 N3 118.2(4) . . ?
O2 C9 C10 124.0(4) . . ?
O2 C9 C8 117.0(4) . . ?
C10 C9 C8 119.0(4) . . ?
C9 C10 C11 118.8(4) . . ?
C9 C10 H10 120.6 . . ?
C11 C10 H10 120.6 . . ?
C12 C11 C10 122.2(4) . . ?
C12 C11 H11 118.9 . . ?
C10 C11 H11 118.9 . . ?
C11 C12 C7 120.2(4) . . ?
C11 C12 H12 119.9 . . ?
C7 C12 H12 119.9 . . ?
C17 S1 C20 91.7(3) . . ?
C18 C17 S1 112.2(5) . . ?
C18 C17 H17 123.9 . . ?
S1 C17 H17 123.9 . . ?
C17 C18 C19 114.9(6) . . ?
C17 C18 H18 122.6 . . ?
C19 C18 H18 122.6 . . ?
C20 C19 C18 110.2(5) . . ?
C20 C19 H19 124.9 . . ?
C18 C19 H19 124.9 . . ?
C19 C20 C20 128.2(6) . 2_575 ?
C19 C20 S1 110.9(4) . . ?
C20 C20 S1 120.8(5) 2_575 . ?
C15 N1 C14 119.8(4) . . ?
C14 C13 H13A 109.5 . . ?
C14 C13 H13B 109.5 . . ?
H13A C13 H13B 109.5 . . ?
C14 C13 H13C 109.5 . . ?
H13A C13 H13C 109.5 . . ?
H13B C13 H13C 109.5 . . ?
N1 C14 C15 120.5(4) . 2_675 ?
N1 C14 C13 116.6(4) . . ?
C15 C14 C13 122.9(4) 2_675 . ?
N1 C15 C14 119.7(4) . 2_675 ?
N1 C15 C16 117.7(4) . . ?
C14 C15 C16 122.6(4) 2_675 . ?
C15 C16 H16A 109.5 . . ?
C15 C16 H16B 109.5 . . ?
H16A C16 H16B 109.5 . . ?
C15 C16 H16C 109.5 . . ?
H16A C16 H16C 109.5 . . ?
H16B C16 H16C 109.5 . . ?

loop_
_geom_bond_atom_site_label_1
_geom_bond_atom_site_label_2
_geom_bond_distance
_geom_bond_site_symmetry_2
_geom_bond_publ_flag
N2 C1 1.325(6) . ?
N2 C2 1.350(6) . ?
C1 C3 1.397(6) . ?
C1 H1A 0.9300 . ?
C2 C4 1.382(6) . ?
C2 H2A 0.9300 . ?
C3 C5 1.384(6) . ?
C3 H3 0.9300 . ?
C4 C5 1.384(6) . ?
C4 H4 0.9300 . ?
C5 C6 1.507(6) . ?
C6 C6 1.534(9) 2_656 ?
C6 H6A 0.9700 . ?
C6 H6B 0.9700 . ?
O1 C7 1.339(5) . ?
O1 H1 0.8199 . ?
O2 C9 1.370(5) . ?
O2 H2 0.8200 . ?
O3 N3 1.219(5) . ?
O4 N3 1.208(5) . ?
N3 C8 1.471(5) . ?
C7 C8 1.394(5) . ?
C7 C12 1.408(6) . ?
C8 C9 1.387(6) . ?
C9 C10 1.379(6) . ?
C10 C11 1.393(6) . ?
C10 H10 0.9300 . ?
C11 C12 1.370(6) . ?
C11 H11 0.9300 . ?
C12 H12 0.9300 . ?
S1 C17 1.701(6) . ?
S1 C20 1.733(5) . ?
C17 C18 1.326(8) . ?
C17 H17 0.9300 . ?
C18 C19 1.422(7) . ?
C18 H18 0.9300 . ?
C19 C20 1.396(7) . ?
C19 H19 0.9300 . ?
C20 C20 1.453(11) 2_575 ?
N1 C15 1.334(6) . ?
N1 C14 1.342(5) . ?
C13 C14 1.501(6) . ?
C13 H13A 0.9600 . ?
C13 H13B 0.9600 . ?
C13 H13C 0.9600 . ?
C14 C15 1.394(6) 2_675 ?
C15 C16 1.498(6) . ?
C16 H16A 0.9600 . ?
C16 H16B 0.9600 . ?
C16 H16C 0.9600 . ?

loop_
_geom_torsion_atom_site_label_1
_geom_torsion_atom_site_label_2
_geom_torsion_atom_site_label_3
_geom_torsion_atom_site_label_4
_geom_torsion
_geom_torsion_site_symmetry_1
_geom_torsion_site_symmetry_2
_geom_torsion_site_symmetry_3
_geom_torsion_site_symmetry_4
_geom_torsion_publ_flag
C2 N2 C1 C3 0.0(7) . . . . ?
C1 N2 C2 C4 1.0(7) . . . . ?
N2 C1 C3 C5 -0.7(8) . . . . ?
N2 C2 C4 C5 -1.4(7) . . . . ?
C1 C3 C5 C4 0.3(7) . . . . ?
C1 C3 C5 C6 -179.9(4) . . . . ?
C2 C4 C5 C3 0.7(7) . . . . ?
C2 C4 C5 C6 -179.2(4) . . . . ?
C3 C5 C6 C6 -104.7(6) . . . 2_656 ?
C4 C5 C6 C6 75.1(7) . . . 2_656 ?
O1 C7 C8 C9 -179.1(4) . . . . ?
C12 C7 C8 C9 0.9(6) . . . . ?
O1 C7 C8 N3 0.8(6) . . . . ?
C12 C7 C8 N3 -179.1(4) . . . . ?
O4 N3 C8 C9 -88.5(5) . . . . ?
O3 N3 C8 C9 87.3(5) . . . . ?
O4 N3 C8 C7 91.5(5) . . . . ?
O3 N3 C8 C7 -92.6(5) . . . . ?
C7 C8 C9 O2 178.5(4) . . . . ?
N3 C8 C9 O2 -1.5(6) . . . . ?
C7 C8 C9 C10 -2.6(7) . . . . ?
N3 C8 C9 C10 177.5(4) . . . . ?
O2 C9 C10 C11 -179.5(4) . . . . ?
C8 C9 C10 C11 1.7(7) . . . . ?
C9 C10 C11 C12 0.9(7) . . . . ?
C10 C11 C12 C7 -2.6(7) . . . . ?
O1 C7 C12 C11 -178.3(4) . . . . ?
C8 C7 C12 C11 1.7(6) . . . . ?
C20 S1 C17 C18 0.1(5) . . . . ?
S1 C17 C18 C19 -0.6(7) . . . . ?
C17 C18 C19 C20 0.9(7) . . . . ?
C18 C19 C20 C20 178.9(6) . . . 2_575 ?
C18 C19 C20 S1 -0.8(5) . . . . ?
C17 S1 C20 C19 0.4(4) . . . . ?
C17 S1 C20 C20 -179.3(6) . . . 2_575 ?
C15 N1 C14 C15 0.8(7) . . . 2_675 ?
C15 N1 C14 C13 -178.0(4) . . . . ?
C14 N1 C15 C14 -0.8(7) . . . 2_675 ?
C14 N1 C15 C16 177.5(4) . . . . ?
